data_7107512
loop_
_publ_author_name
'Hongkun Tian '
'Yang Han'
'Cheng Bao'
'Donghang Yan'
'Yanhou Geng'
'Fosong Wang'

_publ_section_title
;
 An asymmetric oligomer based on thienoacene for solution processed
 crystal organic thin-film transistors
;
_journal_name_full Chem.Commun.
_journal_page_first 3557
_journal_paper_doi 10.1039/c2cc30407d
_journal_volume 48
_journal_year 2012
_chemical_formula_sum 'C28 H32 S4'
_chemical_formula_weight 496.78
_chemical_name_systematic
;
?
;
_space_group_IT_number 2
_symmetry_cell_setting triclinic
_symmetry_space_group_name_Hall '-P 1'
_symmetry_space_group_name_H-M 'P -1'
_atom_sites_solution_hydrogens geom
_atom_sites_solution_primary direct
_atom_sites_solution_secondary difmap
_audit_creation_method SHELXL-97
_cell_angle_alpha 91.309(2)
_cell_angle_beta 91.191(2)
_cell_angle_gamma 90.093(2)
_cell_formula_units_Z 4
_cell_length_a 5.8660(7)
_cell_length_b 7.5451(9)
_cell_length_c 56.721(7)
_cell_measurement_reflns_used 5645
_cell_measurement_temperature 185(2)
_cell_measurement_theta_max 26.02
_cell_measurement_theta_min 2.73
_cell_volume 2509.2(5)
_computing_cell_refinement 'Bruker SMART'
_computing_data_collection 'Bruker SMART'
_computing_data_reduction 'Bruker SAINT'
_computing_molecular_graphics 'Bruker SHELXTL'
_computing_publication_material 'Bruker SHELXTL'
_computing_structure_refinement 'SHELXL-97 (Sheldrick, 1997)'
_computing_structure_solution 'SHELXS-97 (Sheldrick, 1990)'
_diffrn_ambient_temperature 185(2)
_diffrn_measured_fraction_theta_full 0.975
_diffrn_measured_fraction_theta_max 0.975
_diffrn_measurement_device_type 'Bruker APEX CCD area detector'
_diffrn_measurement_method 'phi and omega scans'
_diffrn_radiation_monochromator graphite
_diffrn_radiation_source 'fine-focus sealed tube'
_diffrn_radiation_type MoK\a
_diffrn_radiation_wavelength 0.71073
_diffrn_reflns_av_R_equivalents 0.0261
_diffrn_reflns_av_sigmaI/netI 0.0551
_diffrn_reflns_limit_h_max 6
_diffrn_reflns_limit_h_min -6
_diffrn_reflns_limit_k_max 8
_diffrn_reflns_limit_k_min -8
_diffrn_reflns_limit_l_max 67
_diffrn_reflns_limit_l_min -54
_diffrn_reflns_number 12251
_diffrn_reflns_theta_full 25.00
_diffrn_reflns_theta_max 25.00
_diffrn_reflns_theta_min 2.16
_exptl_absorpt_coefficient_mu 0.394
_exptl_absorpt_correction_T_max 0.9692
_exptl_absorpt_correction_T_min 0.9011
_exptl_absorpt_correction_type multi-scan
_exptl_absorpt_process_details '(SADABS; Sheldrick, 1996)'
_exptl_crystal_density_diffrn 1.315
_exptl_crystal_density_method 'not measured'
_exptl_crystal_F_000 1056
_exptl_crystal_size_max 0.27
_exptl_crystal_size_mid 0.12
_exptl_crystal_size_min 0.08
_refine_diff_density_max 1.065
_refine_diff_density_min -1.565
_refine_diff_density_rms 0.141
_refine_ls_extinction_method none
_refine_ls_goodness_of_fit_ref 1.247
_refine_ls_hydrogen_treatment constr
_refine_ls_matrix_type full
_refine_ls_number_parameters 579
_refine_ls_number_reflns 8584
_refine_ls_number_restraints 0
_refine_ls_restrained_S_all 1.247
_refine_ls_R_factor_all 0.1472
_refine_ls_R_factor_gt 0.1367
_refine_ls_shift/su_max 0.000
_refine_ls_shift/su_mean 0.000
_refine_ls_structure_factor_coef Fsqd
_refine_ls_weighting_details 'calc w=1/[\s^2^(Fo^2^)+(0.0000P)^2^+52.7378P] where P=(Fo^2^+2Fc^2^)/3'
_refine_ls_weighting_scheme calc
_refine_ls_wR_factor_gt 0.3014
_refine_ls_wR_factor_ref 0.3060
_reflns_number_gt 7249
_reflns_number_total 8584
_reflns_threshold_expression >2sigma(I)
_cod_data_source_file c2cc30407d.txt
_cod_data_source_block v207
_cod_original_sg_symbol_H-M P-1
_cod_database_code 7107512

loop_
_symmetry_equiv_pos_as_xyz
'x, y, z'
'-x, -y, -z'

loop_
_atom_site_label
_atom_site_type_symbol
_atom_site_fract_x
_atom_site_fract_y
_atom_site_fract_z
_atom_site_U_iso_or_equiv
_atom_site_adp_type
_atom_site_occupancy
_atom_site_symmetry_multiplicity
_atom_site_calc_flag
_atom_site_refinement_flags
S1 S 0.6087(4) 0.5493(3) 0.08644(4) 0.0191(5) Uani 1 1 d .
S2 S 0.0329(4) 0.3406(3) 0.11879(4) 0.0191(5) Uani 1 1 d .
S3 S 0.6151(4) 0.5315(3) 0.15468(4) 0.0215(5) Uani 1 1 d .
S4 S 0.3396(5) 0.3732(4) 0.22241(5) 0.0299(6) Uani 1 1 d .
S5 S 1.1125(4) 0.8338(3) 0.08690(4) 0.0185(5) Uani 1 1 d .
S6 S 0.5364(4) 1.0483(3) 0.11948(4) 0.0201(5) Uani 1 1 d .
S7 S 1.1168(4) 0.8665(3) 0.15522(4) 0.0204(5) Uani 1 1 d .
S8 S 0.8410(5) 1.0419(4) 0.22303(5) 0.0302(6) Uani 1 1 d .
C1 C 0.4156(16) 0.4861(12) 0.06379(17) 0.0168(19) Uani 1 1 d .
C2 C 0.4486(18) 0.5072(14) 0.03966(18) 0.026(2) Uani 1 1 d .
H2 H 0.5832 0.5617 0.0342 0.031 Uiso 1 1 calc R
C3 C 0.2816(19) 0.4474(15) 0.0240(2) 0.031(3) Uani 1 1 d .
H3 H 0.3014 0.4597 0.0075 0.037 Uiso 1 1 calc R
C4 C 0.0853(18) 0.3698(13) 0.03205(18) 0.024(2) Uani 1 1 d .
H4 H -0.0274 0.3292 0.0209 0.029 Uiso 1 1 calc R
C5 C 0.0479(17) 0.3493(12) 0.05584(17) 0.020(2) Uani 1 1 d .
H5 H -0.0883 0.2952 0.0610 0.024 Uiso 1 1 calc R
C6 C 0.2141(15) 0.4096(12) 0.07232(17) 0.0156(19) Uani 1 1 d .
C7 C 0.2210(16) 0.4081(12) 0.09749(16) 0.0158(19) Uani 1 1 d .
C8 C 0.4203(15) 0.4781(12) 0.10747(16) 0.0154(19) Uani 1 1 d .
C9 C 0.4237(16) 0.4754(13) 0.13227(17) 0.019(2) Uani 1 1 d .
C10 C 0.2258(16) 0.4019(13) 0.14109(17) 0.019(2) Uani 1 1 d .
C11 C 0.2270(17) 0.3875(14) 0.16590(17) 0.023(2) Uani 1 1 d .
H11 H 0.1056 0.3392 0.1746 0.027 Uiso 1 1 calc R
C12 C 0.4289(17) 0.4532(13) 0.17596(18) 0.021(2) Uani 1 1 d .
C13 C 0.5030(17) 0.4639(13) 0.20043(18) 0.022(2) Uani 1 1 d .
C14 C 0.6937(18) 0.5409(14) 0.20996(19) 0.027(2) Uani 1 1 d .
H14 H 0.8051 0.5977 0.2008 0.033 Uiso 1 1 calc R
C15 C 0.7114(19) 0.5285(15) 0.2348(2) 0.031(3) Uani 1 1 d .
H15 H 0.8357 0.5756 0.2440 0.037 Uiso 1 1 calc R
C16 C 0.5325(19) 0.4424(16) 0.24425(19) 0.030(3) Uani 1 1 d .
C17 C 0.498(2) 0.3960(17) 0.2696(2) 0.034(3) Uani 1 1 d .
H17A H 0.6399 0.4237 0.2787 0.041 Uiso 1 1 calc R
H17B H 0.4724 0.2665 0.2703 0.041 Uiso 1 1 calc R
C18 C 0.301(2) 0.4892(17) 0.28184(19) 0.036(3) Uani 1 1 d .
H18A H 0.1575 0.4636 0.2729 0.043 Uiso 1 1 calc R
H18B H 0.3268 0.6189 0.2818 0.043 Uiso 1 1 calc R
C19 C 0.276(2) 0.4299(17) 0.30726(18) 0.035(3) Uani 1 1 d .
H19A H 0.2573 0.2995 0.3072 0.042 Uiso 1 1 calc R
H19B H 0.4190 0.4589 0.3162 0.042 Uiso 1 1 calc R
C20 C 0.077(2) 0.5142(18) 0.3201(2) 0.039(3) Uani 1 1 d .
H20A H -0.0654 0.4901 0.3109 0.047 Uiso 1 1 calc R
H20B H 0.0996 0.6443 0.3210 0.047 Uiso 1 1 calc R
C21 C 0.054(2) 0.4436(16) 0.3448(2) 0.035(3) Uani 1 1 d .
H21A H 0.1982 0.4680 0.3537 0.042 Uiso 1 1 calc R
H21B H 0.0352 0.3133 0.3436 0.042 Uiso 1 1 calc R
C22 C -0.143(2) 0.5208(19) 0.3588(2) 0.042(3) Uani 1 1 d .
H22A H -0.1241 0.6511 0.3602 0.051 Uiso 1 1 calc R
H22B H -0.2875 0.4966 0.3500 0.051 Uiso 1 1 calc R
C23 C -0.162(2) 0.4473(18) 0.3833(2) 0.041(3) Uani 1 1 d .
H23A H -0.1801 0.3170 0.3819 0.050 Uiso 1 1 calc R
H23B H -0.0168 0.4714 0.3921 0.050 Uiso 1 1 calc R
C24 C -0.355(2) 0.5215(17) 0.3974(2) 0.038(3) Uani 1 1 d .
H24A H -0.4992 0.4976 0.3886 0.046 Uiso 1 1 calc R
H24B H -0.3360 0.6518 0.3988 0.046 Uiso 1 1 calc R
C25 C -0.375(2) 0.4484(19) 0.4220(2) 0.045(3) Uani 1 1 d .
H25A H -0.2285 0.4678 0.4307 0.054 Uiso 1 1 calc R
H25B H -0.4007 0.3188 0.4206 0.054 Uiso 1 1 calc R
C26 C -0.566(2) 0.530(2) 0.4365(2) 0.048(3) Uani 1 1 d .
H26A H -0.5408 0.6600 0.4380 0.057 Uiso 1 1 calc R
H26B H -0.7131 0.5107 0.4280 0.057 Uiso 1 1 calc R
C27 C -0.583(2) 0.456(2) 0.4610(3) 0.057(4) Uani 1 1 d .
H27A H -0.4372 0.4780 0.4696 0.068 Uiso 1 1 calc R
H27B H -0.6051 0.3261 0.4595 0.068 Uiso 1 1 calc R
C28 C -0.779(3) 0.536(3) 0.4754(3) 0.069(5) Uani 1 1 d .
H28A H -0.7623 0.6657 0.4764 0.103 Uiso 1 1 calc R
H28B H -0.7749 0.4886 0.4913 0.103 Uiso 1 1 calc R
H28C H -0.9257 0.5062 0.4676 0.103 Uiso 1 1 calc R
C29 C 0.9215(16) 0.8928(12) 0.06431(17) 0.019(2) Uani 1 1 d .
C30 C 0.9598(17) 0.8719(13) 0.04042(17) 0.020(2) Uani 1 1 d .
H30 H 1.0962 0.8187 0.0350 0.024 Uiso 1 1 calc R
C31 C 0.7938(18) 0.9307(14) 0.02457(18) 0.026(2) Uani 1 1 d .
H31 H 0.8160 0.9162 0.0081 0.031 Uiso 1 1 calc R
C32 C 0.5954(18) 1.0106(14) 0.03265(18) 0.025(2) Uani 1 1 d .
H32 H 0.4857 1.0528 0.0216 0.030 Uiso 1 1 calc R
C33 C 0.5556(16) 1.0297(12) 0.05664(17) 0.018(2) Uani 1 1 d .
H33 H 0.4189 1.0833 0.0620 0.021 Uiso 1 1 calc R
C34 C 0.7189(16) 0.9692(12) 0.07291(16) 0.0159(19) Uani 1 1 d .
C35 C 0.7273(17) 0.9756(12) 0.09831(17) 0.018(2) Uani 1 1 d .
C36 C 0.9241(15) 0.9088(12) 0.10838(17) 0.017(2) Uani 1 1 d .
C37 C 0.9255(15) 0.9162(13) 0.13283(17) 0.018(2) Uani 1 1 d .
C38 C 0.7291(15) 0.9950(12) 0.14186(16) 0.0159(19) Uani 1 1 d .
C39 C 0.7324(17) 1.0116(13) 0.16686(17) 0.021(2) Uani 1 1 d .
H39 H 0.6117 1.0605 0.1758 0.025 Uiso 1 1 calc R
C40 C 0.9309(16) 0.9485(13) 0.17643(17) 0.020(2) Uani 1 1 d .
C41 C 1.0044(17) 0.9452(14) 0.20107(18) 0.023(2) Uani 1 1 d .
C42 C 1.1971(18) 0.8722(14) 0.21075(19) 0.027(2) Uani 1 1 d .
H42 H 1.3103 0.8144 0.2017 0.033 Uiso 1 1 calc R
C43 C 1.2113(19) 0.8908(16) 0.2352(2) 0.035(3) Uani 1 1 d .
H43 H 1.3353 0.8464 0.2443 0.042 Uiso 1 1 calc R
C44 C 1.035(2) 0.9767(16) 0.2447(2) 0.033(3) Uani 1 1 d .
C45 C 1.001(2) 1.0332(18) 0.2703(2) 0.038(3) Uani 1 1 d .
H45A H 1.1424 1.0066 0.2795 0.046 Uiso 1 1 calc R
H45B H 0.9785 1.1632 0.2711 0.046 Uiso 1 1 calc R
C46 C 0.801(2) 0.9442(17) 0.2820(2) 0.037(3) Uani 1 1 d .
H46A H 0.6593 0.9695 0.2730 0.045 Uiso 1 1 calc R
H46B H 0.8245 0.8142 0.2817 0.045 Uiso 1 1 calc R
C47 C 0.777(2) 1.0095(18) 0.3073(2) 0.038(3) Uani 1 1 d .
H47A H 0.7615 1.1402 0.3074 0.046 Uiso 1 1 calc R
H47B H 0.9197 0.9816 0.3162 0.046 Uiso 1 1 calc R
C48 C 0.578(2) 0.9322(18) 0.3203(2) 0.041(3) Uani 1 1 d .
H48A H 0.5975 0.8023 0.3213 0.049 Uiso 1 1 calc R
H48B H 0.4351 0.9543 0.3112 0.049 Uiso 1 1 calc R
C49 C 0.556(2) 1.0128(17) 0.3454(2) 0.038(3) Uani 1 1 d .
H49A H 0.7000 0.9929 0.3544 0.046 Uiso 1 1 calc R
H49B H 0.5336 1.1424 0.3444 0.046 Uiso 1 1 calc R
C50 C 0.360(2) 0.9349(17) 0.3590(2) 0.036(3) Uani 1 1 d .
H50A H 0.3830 0.8056 0.3604 0.043 Uiso 1 1 calc R
H50B H 0.2154 0.9531 0.3500 0.043 Uiso 1 1 calc R
C51 C 0.339(2) 1.0192(17) 0.3837(2) 0.038(3) Uani 1 1 d .
H51A H 0.3191 1.1487 0.3822 0.046 Uiso 1 1 calc R
H51B H 0.4835 0.9996 0.3927 0.046 Uiso 1 1 calc R
C52 C 0.139(2) 0.9448(18) 0.3979(2) 0.043(3) Uani 1 1 d .
H52A H -0.0056 0.9662 0.3892 0.052 Uiso 1 1 calc R
H52B H 0.1580 0.8151 0.3993 0.052 Uiso 1 1 calc R
C53 C 0.127(2) 1.029(2) 0.4221(2) 0.048(3) Uani 1 1 d .
H53A H 0.1055 1.1585 0.4207 0.058 Uiso 1 1 calc R
H53B H 0.2735 1.0098 0.4307 0.058 Uiso 1 1 calc R
C54 C -0.070(2) 0.952(2) 0.4365(2) 0.047(3) Uani 1 1 d .
H54A H -0.2163 0.9712 0.4279 0.057 Uiso 1 1 calc R
H54B H -0.0484 0.8224 0.4379 0.057 Uiso 1 1 calc R
C55 C -0.083(2) 1.036(2) 0.4611(2) 0.053(4) Uani 1 1 d .
H55A H 0.0642 1.0186 0.4695 0.063 Uiso 1 1 calc R
H55B H -0.1070 1.1653 0.4596 0.063 Uiso 1 1 calc R
C56 C -0.273(3) 0.960(3) 0.4755(3) 0.077(5) Uani 1 1 d .
H56A H -0.4191 0.9758 0.4672 0.116 Uiso 1 1 calc R
H56B H -0.2765 1.0216 0.4909 0.116 Uiso 1 1 calc R
H56C H -0.2455 0.8334 0.4778 0.116 Uiso 1 1 calc R

loop_
_atom_site_aniso_label
_atom_site_aniso_U_11
_atom_site_aniso_U_22
_atom_site_aniso_U_33
_atom_site_aniso_U_23
_atom_site_aniso_U_13
_atom_site_aniso_U_12
S1 0.0143(12) 0.0226(13) 0.0207(12) 0.0025(10) 0.0024(9) -0.0027(9)
S2 0.0145(12) 0.0235(13) 0.0194(12) 0.0019(10) 0.0031(9) -0.0039(9)
S3 0.0160(12) 0.0287(14) 0.0197(13) 0.0003(10) 0.0012(10) -0.0038(10)
S4 0.0233(14) 0.0454(17) 0.0210(14) 0.0043(12) 0.0011(11) -0.0053(12)
S5 0.0140(12) 0.0215(12) 0.0200(12) -0.0010(9) 0.0032(9) 0.0055(9)
S6 0.0145(12) 0.0263(13) 0.0194(12) -0.0003(10) 0.0025(9) 0.0050(9)
S7 0.0154(12) 0.0274(13) 0.0186(12) 0.0015(10) 0.0002(9) 0.0038(10)
S8 0.0245(14) 0.0442(17) 0.0218(14) -0.0027(12) 0.0023(11) 0.0033(12)
C1 0.017(5) 0.013(5) 0.020(5) 0.001(4) 0.000(4) 0.004(4)
C2 0.025(6) 0.029(6) 0.024(6) 0.002(4) 0.007(4) 0.004(4)
C3 0.033(6) 0.036(6) 0.024(6) 0.002(5) 0.002(5) 0.004(5)
C4 0.027(6) 0.024(5) 0.021(5) -0.005(4) 0.000(4) 0.001(4)
C5 0.021(5) 0.015(5) 0.023(5) 0.004(4) 0.004(4) 0.001(4)
C6 0.012(5) 0.012(4) 0.023(5) 0.002(4) 0.005(4) 0.008(3)
C7 0.015(5) 0.014(5) 0.018(5) 0.002(4) 0.004(4) 0.001(4)
C8 0.013(5) 0.014(5) 0.020(5) 0.003(4) 0.001(4) 0.004(3)
C9 0.016(5) 0.019(5) 0.021(5) -0.002(4) 0.001(4) -0.002(4)
C10 0.013(5) 0.021(5) 0.023(5) -0.002(4) 0.002(4) -0.005(4)
C11 0.020(5) 0.030(6) 0.018(5) 0.005(4) 0.007(4) 0.004(4)
C12 0.020(5) 0.020(5) 0.024(5) -0.001(4) 0.005(4) 0.000(4)
C13 0.018(5) 0.025(5) 0.023(5) 0.000(4) 0.005(4) 0.001(4)
C14 0.022(5) 0.030(6) 0.029(6) -0.004(5) 0.004(4) -0.002(4)
C15 0.028(6) 0.035(6) 0.029(6) -0.010(5) 0.000(5) -0.004(5)
C16 0.026(6) 0.045(7) 0.021(6) -0.001(5) 0.002(4) 0.008(5)
C17 0.034(6) 0.044(7) 0.025(6) 0.000(5) 0.000(5) 0.003(5)
C18 0.044(7) 0.048(7) 0.016(6) 0.004(5) 0.006(5) -0.004(6)
C19 0.050(8) 0.048(7) 0.007(5) 0.005(5) 0.001(5) -0.003(6)
C20 0.034(7) 0.061(8) 0.022(6) -0.003(6) 0.004(5) -0.002(6)
C21 0.039(7) 0.040(7) 0.027(6) -0.002(5) 0.002(5) 0.000(5)
C22 0.043(7) 0.059(8) 0.026(6) 0.002(6) 0.009(5) -0.003(6)
C23 0.039(7) 0.056(8) 0.029(7) 0.009(6) 0.005(5) -0.005(6)
C24 0.041(7) 0.043(7) 0.031(6) -0.003(5) 0.003(5) -0.007(6)
C25 0.040(7) 0.057(9) 0.037(7) -0.003(6) 0.000(6) 0.005(6)
C26 0.033(7) 0.071(10) 0.040(7) 0.003(7) 0.012(6) 0.001(6)
C27 0.043(8) 0.083(11) 0.044(8) 0.007(8) 0.009(7) 0.003(7)
C28 0.057(10) 0.108(14) 0.042(9) 0.009(9) 0.015(7) 0.001(9)
C29 0.020(5) 0.015(5) 0.023(5) 0.002(4) -0.003(4) -0.002(4)
C30 0.018(5) 0.025(5) 0.018(5) -0.001(4) 0.002(4) 0.000(4)
C31 0.027(6) 0.032(6) 0.018(5) -0.005(4) 0.000(4) 0.000(4)
C32 0.024(6) 0.033(6) 0.019(5) 0.001(4) 0.001(4) -0.001(4)
C33 0.017(5) 0.018(5) 0.018(5) 0.000(4) -0.002(4) 0.003(4)
C34 0.019(5) 0.010(4) 0.018(5) 0.004(4) -0.002(4) -0.007(4)
C35 0.021(5) 0.016(5) 0.018(5) -0.002(4) -0.001(4) -0.003(4)
C36 0.012(5) 0.018(5) 0.020(5) 0.000(4) 0.005(4) -0.004(4)
C37 0.008(4) 0.024(5) 0.023(5) -0.006(4) 0.003(4) 0.001(4)
C38 0.014(5) 0.017(5) 0.017(5) 0.001(4) -0.002(4) 0.000(4)
C39 0.019(5) 0.028(5) 0.015(5) 0.003(4) 0.002(4) 0.001(4)
C40 0.018(5) 0.022(5) 0.019(5) -0.001(4) 0.008(4) -0.004(4)
C41 0.019(5) 0.027(6) 0.023(5) 0.004(4) 0.004(4) -0.003(4)
C42 0.022(5) 0.030(6) 0.031(6) -0.002(5) 0.009(5) -0.001(4)
C43 0.023(6) 0.046(7) 0.036(7) 0.007(5) -0.005(5) 0.004(5)
C44 0.033(6) 0.043(7) 0.024(6) 0.013(5) -0.008(5) -0.015(5)
C45 0.035(7) 0.056(8) 0.023(6) -0.008(5) -0.001(5) -0.005(6)
C46 0.035(7) 0.049(8) 0.027(6) 0.000(5) 0.003(5) -0.007(6)
C47 0.036(7) 0.050(8) 0.029(6) 0.001(5) -0.001(5) 0.002(6)
C48 0.031(7) 0.053(8) 0.038(7) -0.010(6) 0.002(5) -0.002(6)
C49 0.036(7) 0.042(7) 0.036(7) -0.004(5) -0.001(5) 0.001(5)
C50 0.035(7) 0.050(8) 0.023(6) -0.008(5) -0.002(5) 0.002(5)
C51 0.044(7) 0.044(7) 0.028(6) -0.001(5) 0.003(5) 0.004(6)
C52 0.041(7) 0.053(8) 0.036(7) 0.007(6) 0.013(6) -0.003(6)
C53 0.037(7) 0.080(10) 0.029(7) 0.006(6) 0.006(6) -0.005(7)
C54 0.048(8) 0.062(9) 0.031(7) 0.000(6) 0.002(6) -0.003(7)
C55 0.049(8) 0.089(11) 0.021(6) 0.002(7) 0.010(6) -0.004(8)
C56 0.064(11) 0.110(15) 0.058(11) 0.027(10) 0.017(9) -0.001(10)

loop_
_atom_type_symbol
_atom_type_description
_atom_type_scat_dispersion_real
_atom_type_scat_dispersion_imag
_atom_type_scat_source
C C 0.0033 0.0016 'International Tables Vol C Tables 4.2.6.8 and 6.1.1.4'
H H 0.0000 0.0000 'International Tables Vol C Tables 4.2.6.8 and 6.1.1.4'
S S 0.1246 0.1234 'International Tables Vol C Tables 4.2.6.8 and 6.1.1.4'

loop_
_geom_angle_atom_site_label_1
_geom_angle_atom_site_label_2
_geom_angle_atom_site_label_3
_geom_angle
C8 S1 C1 90.6(5)
C10 S2 C7 90.9(5)
C9 S3 C12 91.2(5)
C16 S4 C13 92.0(5)
C36 S5 C29 91.3(5)
C38 S6 C35 90.6(5)
C37 S7 C40 91.2(5)
C41 S8 C44 91.2(6)
C2 C1 C6 121.6(9)
C2 C1 S1 125.6(8)
C6 C1 S1 112.8(7)
C3 C2 C1 118.5(10)
C3 C2 H2 120.7
C1 C2 H2 120.7
C2 C3 C4 120.4(10)
C2 C3 H3 119.8
C4 C3 H3 119.8
C3 C4 C5 122.0(10)
C3 C4 H4 119.0
C5 C4 H4 119.0
C4 C5 C6 119.0(9)
C4 C5 H5 120.5
C6 C5 H5 120.5
C5 C6 C1 118.3(9)
C5 C6 C7 131.3(9)
C1 C6 C7 110.4(8)
C8 C7 C6 113.8(8)
C8 C7 S2 111.9(7)
C6 C7 S2 134.4(7)
C7 C8 C9 112.9(8)
C7 C8 S1 112.5(7)
C9 C8 S1 134.6(7)
C10 C9 C8 112.3(8)
C10 C9 S3 111.2(7)
C8 C9 S3 136.4(8)
C9 C10 C11 114.3(9)
C9 C10 S2 112.0(7)
C11 C10 S2 133.7(8)
C12 C11 C10 111.1(9)
C12 C11 H11 124.4
C10 C11 H11 124.4
C11 C12 C13 129.9(9)
C11 C12 S3 112.1(8)
C13 C12 S3 118.0(7)
C14 C13 C12 128.7(9)
C14 C13 S4 110.4(8)
C12 C13 S4 121.0(7)
C13 C14 C15 113.7(10)
C13 C14 H14 123.2
C15 C14 H14 123.2
C16 C15 C14 113.2(10)
C16 C15 H15 123.4
C14 C15 H15 123.4
C15 C16 C17 128.4(11)
C15 C16 S4 110.8(8)
C17 C16 S4 120.7(9)
C16 C17 C18 116.1(10)
C16 C17 H17A 108.3
C18 C17 H17A 108.3
C16 C17 H17B 108.3
C18 C17 H17B 108.3
H17A C17 H17B 107.4
C17 C18 C19 112.0(10)
C17 C18 H18A 109.2
C19 C18 H18A 109.2
C17 C18 H18B 109.2
C19 C18 H18B 109.2
H18A C18 H18B 107.9
C20 C19 C18 114.2(10)
C20 C19 H19A 108.7
C18 C19 H19A 108.7
C20 C19 H19B 108.7
C18 C19 H19B 108.7
H19A C19 H19B 107.6
C19 C20 C21 111.8(10)
C19 C20 H20A 109.2
C21 C20 H20A 109.2
C19 C20 H20B 109.2
C21 C20 H20B 109.2
H20A C20 H20B 107.9
C20 C21 C22 115.2(10)
C20 C21 H21A 108.5
C22 C21 H21A 108.5
C20 C21 H21B 108.5
C22 C21 H21B 108.5
H21A C21 H21B 107.5
C23 C22 C21 113.8(11)
C23 C22 H22A 108.8
C21 C22 H22A 108.8
C23 C22 H22B 108.8
C21 C22 H22B 108.8
H22A C22 H22B 107.7
C24 C23 C22 114.6(11)
C24 C23 H23A 108.6
C22 C23 H23A 108.6
C24 C23 H23B 108.6
C22 C23 H23B 108.6
H23A C23 H23B 107.6
C23 C24 C25 115.0(11)
C23 C24 H24A 108.5
C25 C24 H24A 108.5
C23 C24 H24B 108.5
C25 C24 H24B 108.5
H24A C24 H24B 107.5
C24 C25 C26 114.5(11)
C24 C25 H25A 108.6
C26 C25 H25A 108.6
C24 C25 H25B 108.6
C26 C25 H25B 108.6
H25A C25 H25B 107.6
C27 C26 C25 113.7(12)
C27 C26 H26A 108.8
C25 C26 H26A 108.8
C27 C26 H26B 108.8
C25 C26 H26B 108.8
H26A C26 H26B 107.7
C26 C27 C28 113.6(13)
C26 C27 H27A 108.9
C28 C27 H27A 108.9
C26 C27 H27B 108.9
C28 C27 H27B 108.9
H27A C27 H27B 107.7
C27 C28 H28A 109.5
C27 C28 H28B 109.5
H28A C28 H28B 109.5
C27 C28 H28C 109.5
H28A C28 H28C 109.5
H28B C28 H28C 109.5
C30 C29 C34 122.0(9)
C30 C29 S5 125.3(8)
C34 C29 S5 112.7(7)
C29 C30 C31 118.4(9)
C29 C30 H30 120.8
C31 C30 H30 120.8
C30 C31 C32 120.6(10)
C30 C31 H31 119.7
C32 C31 H31 119.7
C33 C32 C31 121.0(10)
C33 C32 H32 119.5
C31 C32 H32 119.5
C32 C33 C34 119.3(9)
C32 C33 H33 120.3
C34 C33 H33 120.3
C33 C34 C29 118.6(9)
C33 C34 C35 131.6(9)
C29 C34 C35 109.8(8)
C36 C35 C34 114.9(8)
C36 C35 S6 111.9(7)
C34 C35 S6 133.2(8)
C35 C36 C37 113.2(8)
C35 C36 S5 111.3(7)
C37 C36 S5 135.4(8)
C36 C37 C38 112.7(9)
C36 C37 S7 136.2(7)
C38 C37 S7 110.9(7)
C37 C38 C39 113.5(8)
C37 C38 S6 111.4(7)
C39 C38 S6 135.1(7)
C40 C39 C38 111.5(9)
C40 C39 H39 124.2
C38 C39 H39 124.2
C39 C40 C41 129.0(9)
C39 C40 S7 112.8(7)
C41 C40 S7 118.2(7)
C42 C41 C40 128.8(9)
C42 C41 S8 110.1(8)
C40 C41 S8 121.1(8)
C41 C42 C43 113.5(10)
C41 C42 H42 123.2
C43 C42 H42 123.2
C44 C43 C42 114.1(10)
C44 C43 H43 123.0
C42 C43 H43 123.0
C43 C44 C45 128.6(11)
C43 C44 S8 111.1(9)
C45 C44 S8 120.0(9)
C46 C45 C44 114.5(10)
C46 C45 H45A 108.6
C44 C45 H45A 108.6
C46 C45 H45B 108.6
C44 C45 H45B 108.6
H45A C45 H45B 107.6
C47 C46 C45 111.2(10)
C47 C46 H46A 109.4
C45 C46 H46A 109.4
C47 C46 H46B 109.4
C45 C46 H46B 109.4
H46A C46 H46B 108.0
C46 C47 C48 115.2(10)
C46 C47 H47A 108.5
C48 C47 H47A 108.5
C46 C47 H47B 108.5
C48 C47 H47B 108.5
H47A C47 H47B 107.5
C47 C48 C49 112.3(10)
C47 C48 H48A 109.1
C49 C48 H48A 109.1
C47 C48 H48B 109.1
C49 C48 H48B 109.1
H48A C48 H48B 107.9
C50 C49 C48 113.4(10)
C50 C49 H49A 108.9
C48 C49 H49A 108.9
C50 C49 H49B 108.9
C48 C49 H49B 108.9
H49A C49 H49B 107.7
C49 C50 C51 112.3(10)
C49 C50 H50A 109.1
C51 C50 H50A 109.1
C49 C50 H50B 109.1
C51 C50 H50B 109.1
H50A C50 H50B 107.9
C50 C51 C52 113.7(11)
C50 C51 H51A 108.8
C52 C51 H51A 108.8
C50 C51 H51B 108.8
C52 C51 H51B 108.8
H51A C51 H51B 107.7
C53 C52 C51 112.0(11)
C53 C52 H52A 109.2
C51 C52 H52A 109.2
C53 C52 H52B 109.2
C51 C52 H52B 109.2
H52A C52 H52B 107.9
C52 C53 C54 112.0(11)
C52 C53 H53A 109.2
C54 C53 H53A 109.2
C52 C53 H53B 109.2
C54 C53 H53B 109.2
H53A C53 H53B 107.9
C55 C54 C53 112.3(12)
C55 C54 H54A 109.1
C53 C54 H54A 109.1
C55 C54 H54B 109.1
C53 C54 H54B 109.1
H54A C54 H54B 107.9
C56 C55 C54 113.0(14)
C56 C55 H55A 109.0
C54 C55 H55A 109.0
C56 C55 H55B 109.0
C54 C55 H55B 109.0
H55A C55 H55B 107.8
C55 C56 H56A 109.5
C55 C56 H56B 109.5
H56A C56 H56B 109.5
C55 C56 H56C 109.5
H56A C56 H56C 109.5
H56B C56 H56C 109.5

loop_
_geom_bond_atom_site_label_1
_geom_bond_atom_site_label_2
_geom_bond_distance
S1 C8 1.736(9)
S1 C1 1.752(10)
S2 C10 1.734(10)
S2 C7 1.738(9)
S3 C9 1.724(10)
S3 C12 1.756(10)
S4 C16 1.732(11)
S4 C13 1.740(10)
S5 C36 1.747(9)
S5 C29 1.750(10)
S6 C38 1.737(9)
S6 C35 1.739(10)
S7 C37 1.725(10)
S7 C40 1.744(10)
S8 C41 1.736(10)
S8 C44 1.736(11)
C1 C2 1.399(14)
C1 C6 1.414(13)
C2 C3 1.378(15)
C2 H2 0.9500
C3 C4 1.382(15)
C3 H3 0.9500
C4 C5 1.384(14)
C4 H4 0.9500
C5 C6 1.404(14)
C5 H5 0.9500
C6 C7 1.428(13)
C7 C8 1.387(13)
C8 C9 1.407(13)
C9 C10 1.393(13)
C10 C11 1.413(14)
C11 C12 1.390(14)
C11 H11 0.9500
C12 C13 1.447(14)
C13 C14 1.356(15)
C14 C15 1.417(16)
C14 H14 0.9500
C15 C16 1.358(16)
C15 H15 0.9500
C16 C17 1.507(15)
C17 C18 1.522(16)
C17 H17A 0.9900
C17 H17B 0.9900
C18 C19 1.529(14)
C18 H18A 0.9900
C18 H18B 0.9900
C19 C20 1.521(17)
C19 H19A 0.9900
C19 H19B 0.9900
C20 C21 1.521(16)
C20 H20A 0.9900
C20 H20B 0.9900
C21 C22 1.528(16)
C21 H21A 0.9900
C21 H21B 0.9900
C22 C23 1.513(16)
C22 H22A 0.9900
C22 H22B 0.9900
C23 C24 1.501(17)
C23 H23A 0.9900
C23 H23B 0.9900
C24 C25 1.521(17)
C24 H24A 0.9900
C24 H24B 0.9900
C25 C26 1.527(17)
C25 H25A 0.9900
C25 H25B 0.9900
C26 C27 1.511(19)
C26 H26A 0.9900
C26 H26B 0.9900
C27 C28 1.54(2)
C27 H27A 0.9900
C27 H27B 0.9900
C28 H28A 0.9800
C28 H28B 0.9800
C28 H28C 0.9800
C29 C30 1.383(14)
C29 C34 1.413(14)
C30 C31 1.391(14)
C30 H30 0.9500
C31 C32 1.393(15)
C31 H31 0.9500
C32 C33 1.390(14)
C32 H32 0.9500
C33 C34 1.401(13)
C33 H33 0.9500
C34 C35 1.440(13)
C35 C36 1.379(13)
C36 C37 1.386(14)
C37 C38 1.398(12)
C38 C39 1.421(13)
C39 C40 1.366(14)
C39 H39 0.9500
C40 C41 1.455(14)
C41 C42 1.369(15)
C42 C43 1.389(16)
C42 H42 0.9500
C43 C44 1.337(17)
C43 H43 0.9500
C44 C45 1.526(16)
C45 C46 1.521(16)
C45 H45A 0.9900
C45 H45B 0.9900
C46 C47 1.519(16)
C46 H46A 0.9900
C46 H46B 0.9900
C47 C48 1.519(17)
C47 H47A 0.9900
C47 H47B 0.9900
C48 C49 1.546(16)
C48 H48A 0.9900
C48 H48B 0.9900
C49 C50 1.521(17)
C49 H49A 0.9900
C49 H49B 0.9900
C50 C51 1.535(15)
C50 H50A 0.9900
C50 H50B 0.9900
C51 C52 1.546(17)
C51 H51A 0.9900
C51 H51B 0.9900
C52 C53 1.507(18)
C52 H52A 0.9900
C52 H52B 0.9900
C53 C54 1.551(18)
C53 H53A 0.9900
C53 H53B 0.9900
C54 C55 1.521(18)
C54 H54A 0.9900
C54 H54B 0.9900
C55 C56 1.51(2)
C55 H55A 0.9900
C55 H55B 0.9900
C56 H56A 0.9800
C56 H56B 0.9800
C56 H56C 0.9800
